data_1535008
loop_
_publ_author_name
'Sokolova, E.V.'
'Nadezhina, T.N.'
'Pautov, L.A.'

_publ_section_title
;
 Crystal structure of a new natural manganese silicate from the epidote
 group.
;
_journal_name_full Kristallografiya
_journal_page_first 330
_journal_page_last 333
_journal_volume 36
_journal_year 1991
_chemical_formula_sum
'Al1.12 Ca0.6 Ce0.5 Cr0.12 Dy0.1 F0.63 Fe0.15 H La0.32 Mg0.4 Mn Nd0.15 O12.37 Pr0.05 Si3 Sm0.02 Ti0.12 V0.09'
_chemical_name_systematic
;
(Ca0.6 La0.2) (Ce0.5 La0.12 Nd0.15 Dy0.1 Pr0.05 Sm0.02) (Mg0.4 Fe.15 Cr0.12 
Ti0.12 V0.09 Al0.12) Al Mn (Si O4) (Si2 O7) (O H) (F0.63 O.37)
;
_space_group_IT_number 11
_symmetry_space_group_name_Hall '-P 2yb'
_symmetry_space_group_name_H-M 'P 1 21/m 1'
_cell_angle_alpha 90
_cell_angle_beta 113.41
_cell_angle_gamma 90
_cell_formula_units_Z 2
_cell_length_a 8.903
_cell_length_b 5.748
_cell_length_c 10.107
_cell_volume 474.645
_citation_journal_id_ASTM KRISAJ
_cod_data_source_file Sokolova_KRISAJ_1991_1119.cif
_cod_data_source_block H1Al1.12Ca0.6Ce0.5Cr0.12Dy0.1F0.63Fe0.15La0.32Mg0.4Mn1Nd0.15O12.37Pr0.05Si3Sm0.02Ti0.12V0.09
_cod_original_cell_volume 474.6453
_cod_original_formula_sum
;
H1 Al1.12 Ca0.6 Ce0.5 Cr0.12 Dy0.1 F0.63 Fe0.15 La0.32 Mg0.4 Mn1 Nd0.15 O12.37 
Pr0.05 Si3 Sm0.02 Ti0.12 V0.09
;
_cod_database_code 1535008

loop_
_symmetry_equiv_pos_as_xyz
x,y,z
-x,y+1/2,-z
-x,-y,-z
x,-y-1/2,z

loop_
_atom_site_label
_atom_site_type_symbol
_atom_site_fract_x
_atom_site_fract_y
_atom_site_fract_z
_atom_site_occupancy
_atom_site_U_iso_or_equiv
O5 O-2 0.951 0.25 0.845 1 0.0
O1 O-2 0.2403 0.989 0.0223 1 0.0
Fe1 Fe+3 0 0 0 0.15 0.0
Al1 Al+3 0 0 0 0.12 0.0
Ti1 Ti+4 0 0 0 0.12 0.0
O7 O-2 0.486 0.25 0.823 1 0.0
O8 O-2 0.556 0.25 0.349 1 0.0
Mg1 Mg+2 0 0 0 0.4 0.0
Pr1 Pr+3 0.4072 0.25 0.5713 0.05 0.0
Al2 Al+3 0 0 0.5 1 0.0
Si1 Si+4 0.6544 0.25 0.966 1 0.0
O3 O-2 0.804 0.008 0.3302 1 0.0
Ce1 Ce+3 0.4072 0.25 0.5713 0.5 0.0
H1 H+1 0.094 0.25 0.343 1 0.0
O10 O-2 0.091 0.25 0.432 1 0.0
Si3 Si+4 0.8093 0.25 0.6787 1 0.0
Nd1 Nd+3 0.4072 0.25 0.5713 0.15 0.0
Sm1 Sm+3 0.4072 0.25 0.5713 0.02 0.0
V1 V+5 0 0 0 0.09 0.0
Ca1 Ca+2 0.2387 0.25 0.8476 0.6 0.0
Mn1 Mn+2 0.3182 0.25 0.2058 1 0.0
O9 O-2 0.602 0.25 0.105 1 0.0
Si2 Si+4 0.6941 0.25 0.2822 1 0.0
O6 O-2 0.919 0.25 0.578 1 0.0
O4 O-2 0.057 0.25 0.137 1 0.0
Cr1 Cr+3 0 0 0 0.12 0.0
Dy1 Dy+3 0.4072 0.25 0.5713 0.1 0.0
O2 O-2 0.313 0.973 0.3586 1 0.0
La2 La+3 0.4072 0.25 0.5713 0.12 0.0
La1 La+3 0.2387 0.25 0.8476 0.2 0.0
